data_4063947
loop_
_publ_author_name
'Canovese, Luciano'
'Visentin, Fabiano'
'Levi, Carlo'
'Bertolasi, Valerio'

_publ_section_title
;
 Synthesis and Mechanism of Formation of Novel NHC&#x2212;NAC Bis-Carbene
 Complexes of Gold(I)
;
_journal_issue 4
_journal_name_full Organometallics
_journal_page_first 875
_journal_paper_doi 10.1021/om101057q
_journal_volume 30
_journal_year 2011
_chemical_formula_moiety 'C35 H44 Au N4, B F4'
_chemical_formula_sum 'C35 H44 Au B F4 N4'
_chemical_formula_weight 804.52
_chemical_name_systematic
;
?
;
_space_group_IT_number 61
_symmetry_cell_setting orthorhombic
_symmetry_space_group_name_Hall '-P 2ac 2ab'
_symmetry_space_group_name_H-M 'P b c a'
_atom_sites_solution_hydrogens geom
_atom_sites_solution_primary direct
_atom_sites_solution_secondary difmap
_audit_creation_method SHELXL-97
_cell_angle_alpha 90.00
_cell_angle_beta 90.00
_cell_angle_gamma 90.00
_cell_formula_units_Z 8
_cell_length_a 13.7923(4)
_cell_length_b 21.4354(8)
_cell_length_c 24.0185(10)
_cell_measurement_reflns_used 35234
_cell_measurement_temperature 295
_cell_measurement_theta_max 26.00
_cell_measurement_theta_min 2.95
_cell_volume 7100.9(4)
_computing_cell_refinement 'Denzo-SMN (Otwinowski & Minor, 1997)'
_computing_data_collection 'COLLECT (Nonius, 1998)'
_computing_data_reduction 'Denzo-SMN (Otwinowski & Minor, 1997)'
_computing_molecular_graphics 'ORTEPIII (Burnett & Johnson, 1996)'
_computing_publication_material 'SHELXL-97 (Sheldrick, 1997), PARST (Nardelli, 1995)'
_computing_structure_refinement 'SHELXL-97 (Sheldrick, 1997)'
_computing_structure_solution 'SIR97 (Altomare et al., 1999)'
_diffrn_ambient_temperature 295
_diffrn_measured_fraction_theta_full 0.989
_diffrn_measured_fraction_theta_max 0.989
_diffrn_measurement_device_type 'Nonius Kappa CCD'
_diffrn_measurement_method '\f scans and \w scans'
_diffrn_radiation_monochromator graphite
_diffrn_radiation_source 'fine-focus sealed tube'
_diffrn_radiation_type MoK\a
_diffrn_radiation_wavelength 0.71073
_diffrn_reflns_av_R_equivalents 0.0687
_diffrn_reflns_av_sigmaI/netI 0.0633
_diffrn_reflns_limit_h_max 16
_diffrn_reflns_limit_h_min -16
_diffrn_reflns_limit_k_max 26
_diffrn_reflns_limit_k_min -24
_diffrn_reflns_limit_l_max 28
_diffrn_reflns_limit_l_min -29
_diffrn_reflns_number 35234
_diffrn_reflns_theta_full 26.00
_diffrn_reflns_theta_max 26.00
_diffrn_reflns_theta_min 2.95
_exptl_absorpt_coefficient_mu 4.193
_exptl_absorpt_correction_T_max 0.613
_exptl_absorpt_correction_T_min 0.432
_exptl_absorpt_correction_type empirical
_exptl_absorpt_process_details 'SORTAV (R.H. Blessing, Acta Crystallogr., 1995, A51, 33)'
_exptl_crystal_colour colorless
_exptl_crystal_density_diffrn 1.505
_exptl_crystal_density_method 'not measured'
_exptl_crystal_description prismatic
_exptl_crystal_F_000 3216
_exptl_crystal_size_max 0.43
_exptl_crystal_size_mid 0.19
_exptl_crystal_size_min 0.12
_refine_diff_density_max 1.146
_refine_diff_density_min -1.079
_refine_diff_density_rms 0.115
_refine_ls_extinction_method none
_refine_ls_goodness_of_fit_ref 1.035
_refine_ls_hydrogen_treatment mixed
_refine_ls_matrix_type full
_refine_ls_number_parameters 418
_refine_ls_number_reflns 6901
_refine_ls_number_restraints 0
_refine_ls_restrained_S_all 1.035
_refine_ls_R_factor_all 0.0862
_refine_ls_R_factor_gt 0.0448
_refine_ls_shift/su_max 0.000
_refine_ls_shift/su_mean 0.000
_refine_ls_structure_factor_coef Fsqd
_refine_ls_weighting_details 'calc w=1/[\s^2^(Fo^2^)+(0.0349P)^2^+14.1017P] where P=(Fo^2^+2Fc^2^)/3'
_refine_ls_weighting_scheme calc
_refine_ls_wR_factor_gt 0.0942
_refine_ls_wR_factor_ref 0.1051
_reflns_number_gt 4403
_reflns_number_total 6901
_reflns_threshold_expression I>2sigma(I)
_cod_data_source_file om101057q_si_002.cif
_cod_data_source_block '[Au(IMes)(C(NHAr)(NC5H10))]BF4'
_cod_original_sg_symbol_H-M 'P bca'
_cod_database_code 4063947

loop_
_symmetry_equiv_pos_as_xyz
'x, y, z'
'-x+1/2, -y, z+1/2'
'x+1/2, -y+1/2, -z'
'-x, y+1/2, -z+1/2'
'-x, -y, -z'
'x-1/2, y, -z-1/2'
'-x-1/2, y-1/2, z'
'x, -y-1/2, z-1/2'

loop_
_atom_site_label
_atom_site_type_symbol
_atom_site_fract_x
_atom_site_fract_y
_atom_site_fract_z
_atom_site_U_iso_or_equiv
_atom_site_adp_type
_atom_site_occupancy
_atom_site_symmetry_multiplicity
_atom_site_calc_flag
_atom_site_refinement_flags
Au1 Au 0.143072(16) 0.030098(10) 0.113067(11) 0.05124(11) Uani 1 1 d .
N1 N 0.2261(4) -0.0971(2) 0.1262(2) 0.0577(14) Uani 1 1 d .
N2 N 0.3417(4) -0.0356(2) 0.1044(2) 0.0565(14) Uani 1 1 d .
C1 C 0.2456(4) -0.0370(3) 0.1153(3) 0.0542(15) Uani 1 1 d .
C2 C 0.3094(5) -0.1331(3) 0.1234(3) 0.072(2) Uani 1 1 d .
H2 H 0.3139 -0.1759 0.1294 0.086 Uiso 1 1 calc R
C3 C 0.3815(5) -0.0947(3) 0.1105(3) 0.0699(19) Uani 1 1 d .
H3 H 0.4464 -0.1054 0.1063 0.084 Uiso 1 1 calc R
C4 C 0.1306(4) -0.1212(3) 0.1396(3) 0.0549(17) Uani 1 1 d .
C5 C 0.0724(5) -0.1404(3) 0.0969(3) 0.0611(18) Uani 1 1 d .
C6 C -0.0197(6) -0.1621(3) 0.1118(4) 0.078(2) Uani 1 1 d .
H6 H -0.0619 -0.1747 0.0838 0.094 Uiso 1 1 calc R
C7 C -0.0499(5) -0.1653(3) 0.1655(5) 0.078(2) Uani 1 1 d .
C8 C 0.0103(7) -0.1450(4) 0.2063(4) 0.085(2) Uani 1 1 d .
H8 H -0.0104 -0.1473 0.2430 0.102 Uiso 1 1 calc R
C9 C 0.1027(6) -0.1205(3) 0.1952(3) 0.0667(18) Uani 1 1 d .
C10 C 0.1033(7) -0.1385(4) 0.0374(3) 0.099(3) Uani 1 1 d .
H10A H 0.1001 -0.0964 0.0240 0.149 Uiso 1 1 calc R
H10B H 0.0610 -0.1644 0.0157 0.149 Uiso 1 1 calc R
H10C H 0.1686 -0.1536 0.0343 0.149 Uiso 1 1 calc R
C11 C -0.1501(5) -0.1908(4) 0.1797(6) 0.132(5) Uani 1 1 d .
H11A H -0.1566 -0.1944 0.2194 0.199 Uiso 1 1 calc R
H11B H -0.1581 -0.2312 0.1630 0.199 Uiso 1 1 calc R
H11C H -0.1989 -0.1630 0.1657 0.199 Uiso 1 1 calc R
C12 C 0.1665(7) -0.0965(4) 0.2401(4) 0.107(3) Uani 1 1 d .
H12A H 0.2270 -0.1187 0.2394 0.160 Uiso 1 1 calc R
H12B H 0.1357 -0.1026 0.2755 0.160 Uiso 1 1 calc R
H12C H 0.1783 -0.0529 0.2343 0.160 Uiso 1 1 calc R
C13 C 0.3976(4) 0.0195(3) 0.0906(3) 0.0576(17) Uani 1 1 d .
C14 C 0.3940(5) 0.0418(3) 0.0365(3) 0.0603(17) Uani 1 1 d .
C15 C 0.4529(5) 0.0930(3) 0.0239(3) 0.0676(19) Uani 1 1 d .
H15 H 0.4521 0.1091 -0.0121 0.081 Uiso 1 1 calc R
C16 C 0.5120(5) 0.1200(3) 0.0630(4) 0.071(2) Uani 1 1 d .
C17 C 0.5122(5) 0.0967(3) 0.1160(4) 0.072(2) Uani 1 1 d .
H17 H 0.5524 0.1148 0.1426 0.087 Uiso 1 1 calc R
C18 C 0.4543(5) 0.0469(3) 0.1311(3) 0.071(2) Uani 1 1 d .
C19 C 0.3322(5) 0.0130(4) -0.0075(3) 0.078(2) Uani 1 1 d .
H19A H 0.3369 -0.0316 -0.0053 0.117 Uiso 1 1 calc R
H19B H 0.3538 0.0268 -0.0435 0.117 Uiso 1 1 calc R
H19C H 0.2660 0.0254 -0.0021 0.117 Uiso 1 1 calc R
C20 C 0.5764(6) 0.1751(3) 0.0476(4) 0.103(3) Uani 1 1 d .
H20A H 0.5768 0.2047 0.0776 0.154 Uiso 1 1 calc R
H20B H 0.5516 0.1947 0.0145 0.154 Uiso 1 1 calc R
H20C H 0.6412 0.1606 0.0409 0.154 Uiso 1 1 calc R
C21 C 0.4531(7) 0.0237(4) 0.1908(3) 0.109(3) Uani 1 1 d .
H21A H 0.5002 0.0463 0.2122 0.164 Uiso 1 1 calc R
H21B H 0.4686 -0.0200 0.1914 0.164 Uiso 1 1 calc R
H21C H 0.3898 0.0300 0.2064 0.164 Uiso 1 1 calc R
C22 C 0.0337(4) 0.0936(3) 0.1110(3) 0.0553(16) Uani 1 1 d .
N3 N -0.0587(4) 0.0772(2) 0.1032(2) 0.0638(15) Uani 1 1 d .
C23 C -0.0891(5) 0.0112(3) 0.1018(3) 0.075(2) Uani 1 1 d .
H23A H -0.0324 -0.0155 0.0996 0.090 Uiso 1 1 calc R
H23B H -0.1285 0.0037 0.0690 0.090 Uiso 1 1 calc R
C24 C -0.1463(6) -0.0045(4) 0.1533(4) 0.096(3) Uani 1 1 d .
H24A H -0.1040 -0.0023 0.1855 0.116 Uiso 1 1 calc R
H24B H -0.1704 -0.0469 0.1504 0.116 Uiso 1 1 calc R
C25 C -0.2320(6) 0.0402(4) 0.1615(4) 0.100(3) Uani 1 1 d .
H25A H -0.2804 0.0327 0.1330 0.120 Uiso 1 1 calc R
H25B H -0.2617 0.0326 0.1975 0.120 Uiso 1 1 calc R
C26 C -0.1978(6) 0.1067(4) 0.1584(4) 0.087(2) Uani 1 1 d .
H26A H -0.2534 0.1344 0.1601 0.104 Uiso 1 1 calc R
H26B H -0.1568 0.1156 0.1902 0.104 Uiso 1 1 calc R
C27 C -0.1422(5) 0.1195(4) 0.1061(3) 0.072(2) Uani 1 1 d .
H27A H -0.1837 0.1131 0.0739 0.086 Uiso 1 1 calc R
H27B H -0.1201 0.1624 0.1058 0.086 Uiso 1 1 calc R
N4 N 0.0547(4) 0.1535(3) 0.1168(3) 0.0639(17) Uani 1 1 d .
H4 H 0.014(6) 0.174(4) 0.114(3) 0.08(3) Uiso 1 1 d .
C28 C 0.1511(4) 0.1734(3) 0.1308(3) 0.0576(17) Uani 1 1 d .
C29 C 0.2164(5) 0.1868(3) 0.0869(4) 0.0671(19) Uani 1 1 d .
C30 C 0.3087(6) 0.2070(3) 0.1024(4) 0.083(3) Uani 1 1 d .
H30 H 0.3542 0.2152 0.0748 0.100 Uiso 1 1 calc R
C31 C 0.3340(6) 0.2150(3) 0.1563(5) 0.085(3) Uani 1 1 d .
H31 H 0.3963 0.2282 0.1654 0.102 Uiso 1 1 calc R
C32 C 0.2671(6) 0.2034(3) 0.1979(4) 0.085(2) Uani 1 1 d .
H32 H 0.2845 0.2096 0.2349 0.102 Uiso 1 1 calc R
C33 C 0.1744(6) 0.1827(3) 0.1853(4) 0.073(2) Uani 1 1 d .
C34 C 0.1891(6) 0.1780(4) 0.0277(4) 0.092(3) Uani 1 1 d .
H34A H 0.1304 0.2005 0.0201 0.138 Uiso 1 1 calc R
H34B H 0.1793 0.1344 0.0205 0.138 Uiso 1 1 calc R
H34C H 0.2401 0.1935 0.0043 0.138 Uiso 1 1 calc R
C35 C 0.1012(7) 0.1694(5) 0.2308(4) 0.112(3) Uani 1 1 d .
H35A H 0.0458 0.1960 0.2261 0.168 Uiso 1 1 calc R
H35B H 0.1302 0.1773 0.2665 0.168 Uiso 1 1 calc R
H35C H 0.0813 0.1266 0.2288 0.168 Uiso 1 1 calc R
B1 B 0.9044(8) 0.2042(5) 0.6142(6) 0.094(3) Uani 1 1 d .
F1 F 0.8908(4) 0.1419(2) 0.6176(2) 0.1131(17) Uani 1 1 d .
F2 F 0.8917(7) 0.2352(3) 0.6612(3) 0.176(3) Uani 1 1 d .
F3 F 0.9834(6) 0.2196(3) 0.5926(5) 0.260(6) Uani 1 1 d .
F4 F 0.8379(8) 0.2286(4) 0.5812(5) 0.245(5) Uani 1 1 d .

loop_
_atom_site_aniso_label
_atom_site_aniso_U_11
_atom_site_aniso_U_22
_atom_site_aniso_U_33
_atom_site_aniso_U_23
_atom_site_aniso_U_13
_atom_site_aniso_U_12
Au1 0.03957(15) 0.04219(15) 0.07197(19) 0.00062(12) -0.00098(13) 0.00240(10)
N1 0.050(3) 0.044(3) 0.079(4) 0.001(3) 0.002(3) 0.000(2)
N2 0.047(3) 0.055(3) 0.068(4) -0.003(3) -0.003(3) 0.000(2)
C1 0.038(3) 0.056(4) 0.069(4) -0.004(3) -0.002(3) -0.004(3)
C2 0.048(4) 0.051(4) 0.116(7) 0.007(4) 0.008(4) 0.015(3)
C3 0.052(4) 0.060(4) 0.097(6) 0.004(4) 0.001(4) 0.017(3)
C4 0.051(4) 0.028(3) 0.085(5) 0.001(3) -0.002(4) -0.006(3)
C5 0.067(5) 0.042(3) 0.075(5) 0.002(3) -0.003(4) -0.003(3)
C6 0.068(5) 0.057(5) 0.109(7) -0.002(4) -0.020(5) -0.009(4)
C7 0.057(5) 0.056(4) 0.120(7) 0.013(5) 0.012(5) 0.004(3)
C8 0.087(6) 0.072(5) 0.096(7) 0.016(5) 0.030(6) 0.014(4)
C9 0.074(5) 0.061(4) 0.066(5) 0.000(4) 0.006(4) 0.013(4)
C10 0.125(7) 0.100(6) 0.072(6) -0.002(5) -0.011(5) -0.033(6)
C11 0.057(5) 0.094(7) 0.247(14) 0.015(7) 0.037(7) -0.003(4)
C12 0.126(8) 0.122(7) 0.072(6) -0.006(6) -0.006(6) 0.000(6)
C13 0.033(3) 0.049(4) 0.091(5) -0.010(3) 0.000(4) 0.000(3)
C14 0.045(4) 0.063(4) 0.073(5) -0.009(4) 0.001(4) 0.000(3)
C15 0.063(4) 0.063(4) 0.077(5) 0.002(4) 0.007(4) 0.006(4)
C16 0.047(4) 0.055(4) 0.111(7) -0.006(4) 0.009(4) -0.002(3)
C17 0.052(4) 0.068(5) 0.097(6) -0.013(4) -0.011(4) -0.011(4)
C18 0.048(4) 0.078(5) 0.086(6) -0.002(4) -0.007(4) -0.001(3)
C19 0.074(5) 0.079(5) 0.082(6) -0.009(4) -0.006(4) -0.007(4)
C20 0.075(5) 0.069(5) 0.164(9) 0.004(5) 0.023(6) -0.024(4)
C21 0.114(8) 0.135(8) 0.079(6) 0.013(6) -0.026(5) -0.046(6)
C22 0.050(4) 0.046(4) 0.070(4) 0.002(3) 0.002(3) -0.001(3)
N3 0.038(3) 0.048(3) 0.106(5) 0.004(3) 0.000(3) 0.004(2)
C23 0.039(4) 0.063(4) 0.123(7) -0.015(4) -0.004(4) -0.003(3)
C24 0.075(6) 0.075(5) 0.139(9) 0.027(6) 0.014(6) 0.004(4)
C25 0.083(6) 0.104(7) 0.112(7) 0.021(5) 0.033(6) 0.000(5)
C26 0.072(5) 0.087(6) 0.102(7) -0.009(5) 0.010(5) 0.018(4)
C27 0.045(4) 0.071(5) 0.098(6) 0.004(4) -0.004(4) 0.006(3)
N4 0.042(3) 0.048(3) 0.102(5) 0.004(3) -0.010(3) 0.006(3)
C28 0.037(4) 0.048(4) 0.087(5) 0.000(3) -0.003(4) 0.009(3)
C29 0.054(4) 0.045(4) 0.103(6) 0.002(4) 0.005(5) 0.010(3)
C30 0.064(5) 0.049(4) 0.136(9) 0.005(5) 0.021(5) 0.000(4)
C31 0.063(5) 0.057(5) 0.136(8) 0.000(5) -0.018(6) -0.003(4)
C32 0.084(6) 0.063(5) 0.109(7) 0.006(4) -0.024(6) -0.004(4)
C33 0.068(5) 0.060(4) 0.091(6) 0.010(4) -0.004(5) -0.003(4)
C34 0.096(6) 0.084(6) 0.096(7) 0.010(5) 0.012(5) 0.004(5)
C35 0.120(8) 0.131(8) 0.086(6) 0.001(6) 0.008(6) -0.033(6)
B1 0.075(7) 0.064(6) 0.142(10) -0.011(7) -0.003(7) 0.005(5)
F1 0.109(4) 0.058(3) 0.173(5) -0.006(3) 0.033(3) -0.020(2)
F2 0.284(9) 0.116(5) 0.129(5) -0.035(4) 0.004(6) -0.032(5)
F3 0.171(7) 0.094(5) 0.515(17) -0.047(7) 0.167(9) -0.057(5)
F4 0.327(13) 0.131(6) 0.276(11) -0.003(6) -0.163(11) 0.026(7)

loop_
_atom_type_symbol
_atom_type_description
_atom_type_scat_dispersion_real
_atom_type_scat_dispersion_imag
_atom_type_scat_source
Au Au -2.0133 8.8022 'International Tables Vol C Tables 4.2.6.8 and 6.1.1.4'
C C 0.0033 0.0016 'International Tables Vol C Tables 4.2.6.8 and 6.1.1.4'
H H 0.0000 0.0000 'International Tables Vol C Tables 4.2.6.8 and 6.1.1.4'
B B 0.0013 0.0007 'International Tables Vol C Tables 4.2.6.8 and 6.1.1.4'
F F 0.0171 0.0103 'International Tables Vol C Tables 4.2.6.8 and 6.1.1.4'
N N 0.0061 0.0033 'International Tables Vol C Tables 4.2.6.8 and 6.1.1.4'

loop_
_geom_angle_atom_site_label_1
_geom_angle_atom_site_label_2
_geom_angle_atom_site_label_3
_geom_angle
C1 Au1 C22 176.6(2)
C1 N1 C2 111.0(5)
C1 N1 C4 124.6(5)
C2 N1 C4 124.4(5)
C1 N2 C3 110.3(5)
C1 N2 C13 125.8(5)
C3 N2 C13 123.9(5)
N1 C1 N2 104.8(5)
N1 C1 Au1 123.3(4)
N2 C1 Au1 131.8(4)
C3 C2 N1 106.7(6)
C3 C2 H2 126.6
N1 C2 H2 126.6
C2 C3 N2 107.1(6)
C2 C3 H3 126.4
N2 C3 H3 126.4
C5 C4 C9 124.2(6)
C5 C4 N1 118.2(6)
C9 C4 N1 117.5(6)
C4 C5 C6 116.2(7)
C4 C5 C10 123.0(7)
C6 C5 C10 120.8(7)
C7 C6 C5 122.6(7)
C7 C6 H6 118.7
C5 C6 H6 118.7
C8 C7 C6 118.8(7)
C8 C7 C11 120.7(10)
C6 C7 C11 120.6(9)
C7 C8 C9 122.7(8)
C7 C8 H8 118.7
C9 C8 H8 118.6
C4 C9 C8 115.5(7)
C4 C9 C12 122.4(7)
C8 C9 C12 122.1(8)
C5 C10 H10A 109.5
C5 C10 H10B 109.5
H10A C10 H10B 109.5
C5 C10 H10C 109.5
H10A C10 H10C 109.5
H10B C10 H10C 109.5
C7 C11 H11A 109.5
C7 C11 H11B 109.5
H11A C11 H11B 109.5
C7 C11 H11C 109.5
H11A C11 H11C 109.5
H11B C11 H11C 109.5
C9 C12 H12A 109.5
C9 C12 H12B 109.5
H12A C12 H12B 109.5
C9 C12 H12C 109.5
H12A C12 H12C 109.5
H12B C12 H12C 109.5
C18 C13 C14 122.3(6)
C18 C13 N2 119.2(7)
C14 C13 N2 118.5(6)
C13 C14 C15 117.0(6)
C13 C14 C19 122.9(6)
C15 C14 C19 120.1(7)
C16 C15 C14 121.8(7)
C16 C15 H15 119.1
C14 C15 H15 119.1
C17 C16 C15 119.0(7)
C17 C16 C20 120.6(8)
C15 C16 C20 120.4(8)
C16 C17 C18 121.7(7)
C16 C17 H17 119.2
C18 C17 H17 119.2
C13 C18 C17 118.2(7)
C13 C18 C21 121.3(7)
C17 C18 C21 120.5(7)
C14 C19 H19A 109.5
C14 C19 H19B 109.5
H19A C19 H19B 109.5
C14 C19 H19C 109.5
H19A C19 H19C 109.5
H19B C19 H19C 109.5
C16 C20 H20A 109.5
C16 C20 H20B 109.5
H20A C20 H20B 109.5
C16 C20 H20C 109.5
H20A C20 H20C 109.5
H20B C20 H20C 109.5
C18 C21 H21A 109.5
C18 C21 H21B 109.5
H21A C21 H21B 109.5
C18 C21 H21C 109.5
H21A C21 H21C 109.5
H21B C21 H21C 109.5
N4 C22 N3 118.7(6)
N4 C22 Au1 119.0(5)
N3 C22 Au1 122.3(4)
C22 N3 C27 125.4(5)
C22 N3 C23 121.8(5)
C27 N3 C23 111.8(5)
N3 C23 C24 110.1(6)
N3 C23 H23A 109.6
C24 C23 H23A 109.6
N3 C23 H23B 109.6
C24 C23 H23B 109.6
H23A C23 H23B 108.1
C23 C24 C25 111.8(7)
C23 C24 H24A 109.3
C25 C24 H24A 109.3
C23 C24 H24B 109.3
C25 C24 H24B 109.3
H24A C24 H24B 107.9
C26 C25 C24 110.1(7)
C26 C25 H25A 109.6
C24 C25 H25A 109.6
C26 C25 H25B 109.6
C24 C25 H25B 109.6
H25A C25 H25B 108.2
C27 C26 C25 112.1(7)
C27 C26 H26A 109.2
C25 C26 H26A 109.2
C27 C26 H26B 109.2
C25 C26 H26B 109.2
H26A C26 H26B 107.9
N3 C27 C26 109.2(6)
N3 C27 H27A 109.8
C26 C27 H27A 109.8
N3 C27 H27B 109.8
C26 C27 H27B 109.8
H27A C27 H27B 108.3
C22 N4 C28 121.0(6)
C22 N4 H4 115(7)
C28 N4 H4 124(7)
C33 C28 C29 122.4(7)
C33 C28 N4 119.2(7)
C29 C28 N4 118.3(7)
C30 C29 C28 116.3(8)
C30 C29 C34 121.8(8)
C28 C29 C34 121.8(7)
C31 C30 C29 122.1(8)
C31 C30 H30 119.0
C29 C30 H30 119.0
C30 C31 C32 119.8(8)
C30 C31 H31 120.1
C32 C31 H31 120.1
C31 C32 C33 121.0(8)
C31 C32 H32 119.5
C33 C32 H32 119.5
C28 C33 C32 118.3(8)
C28 C33 C35 120.6(7)
C32 C33 C35 121.1(8)
C29 C34 H34A 109.5
C29 C34 H34B 109.5
H34A C34 H34B 109.5
C29 C34 H34C 109.5
H34A C34 H34C 109.5
H34B C34 H34C 109.5
C33 C35 H35A 109.5
C33 C35 H35B 109.5
H35A C35 H35B 109.5
C33 C35 H35C 109.5
H35A C35 H35C 109.5
H35B C35 H35C 109.5
F3 B1 F4 104.7(13)
F3 B1 F2 109.7(10)
F4 B1 F2 102.7(9)
F3 B1 F1 114.1(9)
F4 B1 F1 109.3(10)
F2 B1 F1 115.2(11)

loop_
_geom_bond_atom_site_label_1
_geom_bond_atom_site_label_2
_geom_bond_distance
Au1 C1 2.018(6)
Au1 C22 2.033(6)
N1 C1 1.343(7)
N1 C2 1.386(8)
N1 C4 1.450(8)
N2 C1 1.351(7)
N2 C3 1.389(8)
N2 C13 1.448(8)
C2 C3 1.328(10)
C2 H2 0.9300
C3 H3 0.9300
C4 C5 1.366(9)
C4 C9 1.389(10)
C5 C6 1.400(10)
C5 C10 1.491(10)
C6 C7 1.358(11)
C6 H6 0.9300
C7 C8 1.356(11)
C7 C11 1.524(10)
C8 C9 1.402(11)
C8 H8 0.9300
C9 C12 1.484(11)
C10 H10A 0.9600
C10 H10B 0.9600
C10 H10C 0.9600
C11 H11A 0.9600
C11 H11B 0.9600
C11 H11C 0.9600
C12 H12A 0.9600
C12 H12B 0.9600
C12 H12C 0.9600
C13 C18 1.380(10)
C13 C14 1.386(10)
C14 C15 1.399(9)
C14 C19 1.492(10)
C15 C16 1.373(10)
C15 H15 0.9300
C16 C17 1.368(10)
C16 C20 1.522(9)
C17 C18 1.383(10)
C17 H17 0.9300
C18 C21 1.516(10)
C19 H19A 0.9600
C19 H19B 0.9600
C19 H19C 0.9600
C20 H20A 0.9600
C20 H20B 0.9600
C20 H20C 0.9600
C21 H21A 0.9600
C21 H21B 0.9600
C21 H21C 0.9600
C22 N4 1.322(8)
C22 N3 1.336(7)
N3 C27 1.467(8)
N3 C23 1.476(8)
C23 C24 1.504(11)
C23 H23A 0.9700
C23 H23B 0.9700
C24 C25 1.534(10)
C24 H24A 0.9700
C24 H24B 0.9700
C25 C26 1.505(10)
C25 H25A 0.9700
C25 H25B 0.9700
C26 C27 1.497(10)
C26 H26A 0.9700
C26 H26B 0.9700
C27 H27A 0.9700
C27 H27B 0.9700
N4 C28 1.437(8)
N4 H4 0.72(7)
C28 C33 1.362(10)
C28 C29 1.416(10)
C29 C30 1.395(10)
C29 C34 1.482(10)
C30 C31 1.351(11)
C30 H30 0.9300
C31 C32 1.383(11)
C31 H31 0.9300
C32 C33 1.387(10)
C32 H32 0.9300
C33 C35 1.515(11)
C34 H34A 0.9600
C34 H34B 0.9600
C34 H34C 0.9600
C35 H35A 0.9600
C35 H35B 0.9600
C35 H35C 0.9600
B1 F3 1.251(12)
B1 F4 1.320(13)
B1 F2 1.322(13)
B1 F1 1.351(11)
